data_4089021
loop_
_publ_author_name
'Anisimova, Tatyana B.'
'Kinzhalov, Mikhail A.'
'Kuznetsov, Maxim L.'
'Guedes da Silva, M. F\'atima C.'
'Zolotarev, Andrey A.'
'Kukushkin, Vadim Yu.'
'Pombeiro, Armando J. L.'
'Luzyanin, Konstantin V.'

_publ_section_title
;
 1,3-Dipolar Cycloaddition of Nitrones to Gold(III)-Bound Isocyanides
;
_journal_issue 20
_journal_name_full Organometallics
_journal_page_first 3569
_journal_paper_doi 10.1021/acs.organomet.6b00635
_journal_volume 35
_journal_year 2016
_chemical_formula_moiety 'C13 H21 Au Cl2 N2 O'
_chemical_formula_sum 'C13 H21 Au Cl2 N2 O'
_chemical_formula_weight 489.18
_space_group_crystal_system monoclinic
_space_group_IT_number 14
_space_group_name_Hall '-P 2ybc'
_space_group_name_H-M_alt 'P 1 21/c 1'
_atom_sites_solution_hydrogens geom
_audit_creation_method SHELXL-2014/7
_cell_angle_alpha 90
_cell_angle_beta 98.846(5)
_cell_angle_gamma 90
_cell_formula_units_Z 4
_cell_length_a 12.6932(8)
_cell_length_b 9.4828(8)
_cell_length_c 16.5854(7)
_cell_measurement_reflns_used 2358
_cell_measurement_temperature 296(2)
_cell_measurement_theta_max 23.59
_cell_measurement_theta_min 2.48
_cell_volume 1972.6(2)
_computing_cell_refinement 'Bruker SAINT'
_computing_data_collection 'Bruker APEX2'
_computing_data_reduction 'Bruker SAINT'
_computing_structure_refinement 'SHELXL-2014/7 (Sheldrick, 2014)'
_diffrn_ambient_temperature 296(2)
_diffrn_measured_fraction_theta_full 0.998
_diffrn_measured_fraction_theta_max 0.997
_diffrn_measurement_device_type 'Bruker APEX-II CCD'
_diffrn_measurement_method '\f and \w scans'
_diffrn_radiation_monochromator graphite
_diffrn_radiation_source 'sealed tube'
_diffrn_radiation_type MoK\a
_diffrn_radiation_wavelength 0.71069
_diffrn_reflns_av_R_equivalents 0.0448
_diffrn_reflns_av_unetI/netI 0.0690
_diffrn_reflns_Laue_measured_fraction_full 0.998
_diffrn_reflns_Laue_measured_fraction_max 0.997
_diffrn_reflns_limit_h_max 15
_diffrn_reflns_limit_h_min -15
_diffrn_reflns_limit_k_max 11
_diffrn_reflns_limit_k_min -11
_diffrn_reflns_limit_l_max 19
_diffrn_reflns_limit_l_min -20
_diffrn_reflns_number 9842
_diffrn_reflns_point_group_measured_fraction_full 0.998
_diffrn_reflns_point_group_measured_fraction_max 0.997
_diffrn_reflns_theta_full 25.240
_diffrn_reflns_theta_max 26.019
_diffrn_reflns_theta_min 2.481
_exptl_absorpt_coefficient_mu 7.724
_exptl_absorpt_correction_T_max 0.322
_exptl_absorpt_correction_T_min 0.237
_exptl_absorpt_correction_type multi-scan
_exptl_absorpt_process_details sadabs
_exptl_crystal_colour colourless
_exptl_crystal_density_diffrn 1.647
_exptl_crystal_description prism
_exptl_crystal_F_000 936
_exptl_crystal_size_max 0.196
_exptl_crystal_size_mid 0.184
_exptl_crystal_size_min 0.148
_refine_diff_density_max 1.224
_refine_diff_density_min -0.605
_refine_diff_density_rms 0.177
_refine_ls_extinction_method none
_refine_ls_goodness_of_fit_ref 0.960
_refine_ls_hydrogen_treatment constr
_refine_ls_matrix_type full
_refine_ls_number_parameters 172
_refine_ls_number_reflns 3883
_refine_ls_number_restraints 72
_refine_ls_restrained_S_all 0.970
_refine_ls_R_factor_all 0.0775
_refine_ls_R_factor_gt 0.0466
_refine_ls_shift/su_max 0.001
_refine_ls_shift/su_mean 0.000
_refine_ls_structure_factor_coef Fsqd
_refine_ls_weighting_details 'w=1/[\s^2^(Fo^2^)+(0.0866P)^2^+2.4532P] where P=(Fo^2^+2Fc^2^)/3'
_refine_ls_weighting_scheme calc
_refine_ls_wR_factor_gt 0.1329
_refine_ls_wR_factor_ref 0.1479
_reflns_Friedel_coverage 0.000
_reflns_number_gt 2608
_reflns_number_total 3883
_reflns_threshold_expression 'I > 2\s(I)'
_cod_data_source_file om6b00635_si_002.cif
_cod_data_source_block Compound9
_cod_original_sg_symbol_H-M 'P 21/c'
_cod_database_code 4089021
_shelx_shelxl_version_number 2014/7
_shelx_space_group_comment
;
The symmetry employed for this shelxl refinement is uniquely defined
by the following loop, which should always be used as a source of
symmetry information in preference to the above space-group names.
They are only intended as comments.
;
_shelx_estimated_absorpt_t_min 0.313
_shelx_estimated_absorpt_t_max 0.394

loop_
_space_group_symop_operation_xyz
'x, y, z'
'-x, y+1/2, -z+1/2'
'-x, -y, -z'
'x, -y-1/2, z-1/2'

loop_
_atom_site_label
_atom_site_type_symbol
_atom_site_fract_x
_atom_site_fract_y
_atom_site_fract_z
_atom_site_U_iso_or_equiv
_atom_site_adp_type
_atom_site_occupancy
_atom_site_site_symmetry_order
_atom_site_calc_flag
_atom_site_refinement_flags_posn
_atom_site_refinement_flags_adp
Au1 Au 0.45919(3) 0.05466(4) 0.60861(3) 0.04658(18) Uani 1 1 d . .
Cl2 Cl 0.3132(3) 0.0984(4) 0.5134(2) 0.0773(10) Uani 1 1 d . .
N2 N 0.6005(7) 0.0368(9) 0.6834(6) 0.050(2) Uani 1 1 d . .
N1 N 0.6492(7) 0.2179(9) 0.6081(6) 0.053(2) Uani 1 1 d . .
C1 C 0.5484(9) 0.2106(12) 0.5617(7) 0.055(3) Uani 1 1 d . U
C2 C 0.6701(8) 0.1215(11) 0.6686(7) 0.045(2) Uani 1 1 d . U
O1 O 0.5168(7) 0.2783(10) 0.5042(5) 0.079(3) Uani 1 1 d . .
C3 C 0.7732(9) 0.1078(14) 0.7255(8) 0.063(3) Uani 1 1 d . U
H3A H 0.8334 0.1035 0.6960 0.075 Uiso 1 1 calc R U
H3B H 0.7834 0.1853 0.7641 0.075 Uiso 1 1 calc R U
C4 C 0.7577(12) -0.0291(18) 0.7672(11) 0.096(5) Uani 1 1 d . U
H4A H 0.7807 -0.0197 0.8255 0.115 Uiso 1 1 calc R U
H4B H 0.8002 -0.1022 0.7469 0.115 Uiso 1 1 calc R U
Cl1 Cl 0.3582(2) -0.1120(4) 0.6723(2) 0.0647(8) Uani 1 1 d . .
C5 C 0.6391(9) -0.0693(12) 0.7503(8) 0.055(3) Uani 1 1 d . .
C6 C 0.7286(11) 0.3244(15) 0.5904(9) 0.077(4) Uani 1 1 d . U
H6 H 0.7865 0.3046 0.6353 0.092 Uiso 1 1 calc R U
C11 C 0.7081(13) 0.4655(16) 0.6074(11) 0.087(4) Uani 1 1 d . U
H11A H 0.6999 0.4723 0.6644 0.105 Uiso 1 1 calc R U
H11B H 0.6405 0.4917 0.5753 0.105 Uiso 1 1 calc R U
C10 C 0.7906(11) 0.5726(15) 0.5912(10) 0.079(4) Uani 1 1 d . U
H10A H 0.8450 0.5795 0.6390 0.094 Uiso 1 1 calc R U
H10B H 0.7568 0.6642 0.5824 0.094 Uiso 1 1 calc R U
C9 C 0.8419(16) 0.5364(19) 0.5194(13) 0.115(6) Uani 1 1 d . U
H9A H 0.7977 0.5740 0.4713 0.137 Uiso 1 1 calc R U
H9B H 0.9097 0.5856 0.5250 0.137 Uiso 1 1 calc R U
C7 C 0.7822(10) 0.2854(16) 0.5194(8) 0.075(4) Uani 1 1 d . U
H7A H 0.8169 0.1946 0.5298 0.090 Uiso 1 1 calc R U
H7B H 0.7289 0.2763 0.4711 0.090 Uiso 1 1 calc R U
C8 C 0.8616(11) 0.3908(17) 0.5043(10) 0.085(4) Uani 1 1 d . U
H8A H 0.9288 0.3654 0.5373 0.102 Uiso 1 1 calc R U
H8B H 0.8714 0.3822 0.4476 0.102 Uiso 1 1 calc R U
C12 C 0.5839(12) -0.0366(15) 0.8211(8) 0.074(4) Uani 1 1 d . U
H12A H 0.5969 0.0600 0.8370 0.110 Uiso 1 1 calc R U
H12B H 0.5087 -0.0515 0.8061 0.110 Uiso 1 1 calc R U
H12C H 0.6107 -0.0972 0.8660 0.110 Uiso 1 1 calc R U
C13 C 0.6235(11) -0.2160(15) 0.7217(9) 0.084(4) Uani 1 1 d . U
H13A H 0.6607 -0.2307 0.6762 0.126 Uiso 1 1 calc R U
H13B H 0.6509 -0.2792 0.7651 0.126 Uiso 1 1 calc R U
H13C H 0.5489 -0.2335 0.7051 0.126 Uiso 1 1 calc R U

loop_
_atom_site_aniso_label
_atom_site_aniso_U_11
_atom_site_aniso_U_22
_atom_site_aniso_U_33
_atom_site_aniso_U_23
_atom_site_aniso_U_13
_atom_site_aniso_U_12
Au1 0.0603(3) 0.0356(3) 0.0473(3) -0.0022(2) 0.01936(19) -0.0006(2)
Cl2 0.083(2) 0.073(2) 0.073(2) 0.0083(19) 0.0020(17) 0.0038(18)
N2 0.058(5) 0.046(6) 0.048(5) 0.008(4) 0.012(4) -0.004(4)
N1 0.066(6) 0.031(5) 0.069(6) -0.006(5) 0.035(5) -0.012(4)
C1 0.069(6) 0.045(5) 0.059(6) 0.005(5) 0.029(5) -0.003(5)
C2 0.055(5) 0.036(5) 0.051(5) -0.001(4) 0.024(4) -0.001(4)
O1 0.111(7) 0.068(6) 0.062(6) 0.024(5) 0.026(5) 0.003(6)
C3 0.058(5) 0.054(6) 0.079(6) 0.009(5) 0.021(5) -0.003(5)
C4 0.082(7) 0.106(8) 0.099(8) 0.019(6) 0.015(6) -0.012(6)
Cl1 0.0658(17) 0.0587(19) 0.072(2) 0.0022(16) 0.0173(15) -0.0178(15)
C5 0.055(6) 0.050(7) 0.062(7) 0.008(6) 0.017(5) -0.002(5)
C6 0.089(6) 0.065(7) 0.085(7) 0.002(6) 0.037(6) -0.002(6)
C11 0.097(7) 0.080(7) 0.094(7) -0.009(6) 0.043(6) -0.019(6)
C10 0.086(7) 0.062(7) 0.092(7) 0.008(6) 0.026(6) -0.014(5)
C9 0.121(8) 0.116(9) 0.115(9) 0.002(7) 0.045(7) -0.012(7)
C7 0.074(6) 0.083(7) 0.077(6) -0.010(6) 0.038(5) -0.009(5)
C8 0.085(6) 0.089(7) 0.090(7) 0.001(6) 0.048(6) -0.002(6)
C12 0.100(9) 0.071(9) 0.050(7) 0.010(6) 0.014(6) 0.001(7)
C13 0.097(8) 0.063(8) 0.096(9) 0.011(8) 0.030(7) 0.028(7)

loop_
_atom_type_symbol
_atom_type_description
_atom_type_scat_dispersion_real
_atom_type_scat_dispersion_imag
_atom_type_scat_source
C C 0.0033 0.0016 'International Tables Vol C Tables 4.2.6.8 and 6.1.1.4'
H H 0.0000 0.0000 'International Tables Vol C Tables 4.2.6.8 and 6.1.1.4'
N N 0.0061 0.0033 'International Tables Vol C Tables 4.2.6.8 and 6.1.1.4'
O O 0.0106 0.0060 'International Tables Vol C Tables 4.2.6.8 and 6.1.1.4'
Cl Cl 0.1484 0.1585 'International Tables Vol C Tables 4.2.6.8 and 6.1.1.4'
Au Au -2.0133 8.8022 'International Tables Vol C Tables 4.2.6.8 and 6.1.1.4'

loop_
_geom_angle_atom_site_label_1
_geom_angle_atom_site_label_2
_geom_angle_atom_site_label_3
_geom_angle
N2 Au1 C1 78.9(4)
N2 Au1 Cl2 171.3(3)
C1 Au1 Cl2 92.5(4)
N2 Au1 Cl1 99.2(3)
C1 Au1 Cl1 175.2(3)
Cl2 Au1 Cl1 89.56(12)
C2 N2 C5 114.3(9)
C2 N2 Au1 114.4(8)
C5 N2 Au1 131.1(7)
C2 N1 C1 115.8(9)
C2 N1 C6 123.0(10)
C1 N1 C6 121.2(10)
O1 C1 N1 126.6(11)
O1 C1 Au1 123.8(9)
N1 C1 Au1 109.6(8)
N2 C2 N1 121.2(10)
N2 C2 C3 113.4(10)
N1 C2 C3 125.3(10)
C4 C3 C2 101.7(10)
C4 C3 H3A 111.4
C2 C3 H3A 111.4
C4 C3 H3B 111.4
C2 C3 H3B 111.4
H3A C3 H3B 109.3
C3 C4 C5 108.9(12)
C3 C4 H4A 109.9
C5 C4 H4A 109.9
C3 C4 H4B 109.9
C5 C4 H4B 109.9
H4A C4 H4B 108.3
C13 C5 C12 113.2(11)
C13 C5 C4 111.8(12)
C12 C5 C4 111.7(12)
C13 C5 N2 112.1(10)
C12 C5 N2 107.4(10)
C4 C5 N2 99.6(10)
C11 C6 N1 117.2(11)
C11 C6 C7 121.1(13)
N1 C6 C7 113.1(11)
C11 C6 H6 99.9
N1 C6 H6 99.9
C7 C6 H6 99.9
C6 C11 C10 116.9(13)
C6 C11 H11A 108.1
C10 C11 H11A 108.1
C6 C11 H11B 108.1
C10 C11 H11B 108.1
H11A C11 H11B 107.3
C11 C10 C9 112.9(14)
C11 C10 H10A 109.0
C9 C10 H10A 109.0
C11 C10 H10B 109.0
C9 C10 H10B 109.0
H10A C10 H10B 107.8
C8 C9 C10 118.3(15)
C8 C9 H9A 107.7
C10 C9 H9A 107.7
C8 C9 H9B 107.7
C10 C9 H9B 107.7
H9A C9 H9B 107.1
C8 C7 C6 111.9(12)
C8 C7 H7A 109.2
C6 C7 H7A 109.2
C8 C7 H7B 109.2
C6 C7 H7B 109.2
H7A C7 H7B 107.9
C9 C8 C7 118.9(13)
C9 C8 H8A 107.6
C7 C8 H8A 107.6
C9 C8 H8B 107.6
C7 C8 H8B 107.6
H8A C8 H8B 107.0
C5 C12 H12A 109.5
C5 C12 H12B 109.5
H12A C12 H12B 109.5
C5 C12 H12C 109.5
H12A C12 H12C 109.5
H12B C12 H12C 109.5
C5 C13 H13A 109.5
C5 C13 H13B 109.5
H13A C13 H13B 109.5
C5 C13 H13C 109.5
H13A C13 H13C 109.5
H13B C13 H13C 109.5

loop_
_geom_bond_atom_site_label_1
_geom_bond_atom_site_label_2
_geom_bond_distance
Au1 N2 2.024(9)
Au1 C1 2.085(11)
Au1 Cl2 2.280(3)
Au1 Cl1 2.382(3)
N2 C2 1.246(13)
N2 C5 1.522(14)
N1 C2 1.353(13)
N1 C1 1.389(14)
N1 C6 1.488(15)
C1 O1 1.169(13)
C2 C3 1.497(15)
C3 C4 1.50(2)
C3 H3A 0.9700
C3 H3B 0.9700
C4 C5 1.537(18)
C4 H4A 0.9700
C4 H4B 0.9700
C5 C13 1.473(18)
C5 C12 1.490(17)
C6 C11 1.399(19)
C6 C7 1.495(17)
C6 H6 0.9800
C11 C10 1.511(19)
C11 H11A 0.9700
C11 H11B 0.9700
C10 C9 1.48(2)
C10 H10A 0.9700
C10 H10B 0.9700
C9 C8 1.43(2)
C9 H9A 0.9700
C9 H9B 0.9700
C7 C8 1.468(18)
C7 H7A 0.9700
C7 H7B 0.9700
C8 H8A 0.9700
C8 H8B 0.9700
C12 H12A 0.9600
C12 H12B 0.9600
C12 H12C 0.9600
C13 H13A 0.9600
C13 H13B 0.9600
C13 H13C 0.9600

loop_
_geom_torsion_atom_site_label_1
_geom_torsion_atom_site_label_2
_geom_torsion_atom_site_label_3
_geom_torsion_atom_site_label_4
_geom_torsion
C2 N1 C1 O1 -175.3(11)
C6 N1 C1 O1 3.6(18)
C2 N1 C1 Au1 3.5(11)
C6 N1 C1 Au1 -177.5(8)
C5 N2 C2 N1 176.9(9)
Au1 N2 C2 N1 1.4(13)
C5 N2 C2 C3 -5.4(14)
Au1 N2 C2 C3 179.1(8)
C1 N1 C2 N2 -3.4(15)
C6 N1 C2 N2 177.6(11)
C1 N1 C2 C3 179.1(11)
C6 N1 C2 C3 0.2(17)
N2 C2 C3 C4 12.5(15)
N1 C2 C3 C4 -169.9(12)
C2 C3 C4 C5 -14.6(16)
C3 C4 C5 C13 130.4(14)
C3 C4 C5 C12 -101.4(15)
C3 C4 C5 N2 11.8(15)
C2 N2 C5 C13 -122.5(11)
Au1 N2 C5 C13 52.1(14)
C2 N2 C5 C12 112.4(11)
Au1 N2 C5 C12 -73.0(12)
C2 N2 C5 C4 -4.1(14)
Au1 N2 C5 C4 170.5(9)
C2 N1 C6 C11 -111.2(15)
C1 N1 C6 C11 69.9(17)
C2 N1 C6 C7 100.6(14)
C1 N1 C6 C7 -78.2(15)
N1 C6 C11 C10 178.5(13)
C7 C6 C11 C10 -36(2)
C6 C11 C10 C9 35(2)
C11 C10 C9 C8 -36(2)
C11 C6 C7 C8 34(2)
N1 C6 C7 C8 -178.8(12)
C10 C9 C8 C7 38(3)
C6 C7 C8 C9 -34(2)
